data_2224458
loop_
_publ_author_name
'Cheng, Qingfang'
'Wang, Qi-fa'
'Liu, Li-sha'
'Zhang, Jun-lei'

_publ_section_title (<i>Z</i>)-4-[4-(Dimethylamino)benzylidene]-3-methylisoxazol-5(4<i>H</i>)-one
_journal_coeditor_code SU2156
_journal_issue 12
_journal_name_full 'Acta Crystallographica Section E'
_journal_page_first o3074
_journal_paper_doi 10.1107/S160053680904714X
_journal_volume 65
_journal_year 2009
_chemical_formula_iupac 'C13 H14 N2 O2'
_chemical_formula_moiety 'C13 H14 N2 O2'
_chemical_formula_sum 'C13 H14 N2 O2'
_chemical_formula_weight 230.26
_chemical_name_systematic
;
(<i>Z</i>)-4-[4-(Dimethylamino)benzylidene]-3-methylisoxazol-5(4<i>H</i>)-one
;
_space_group_IT_number 2
_symmetry_cell_setting triclinic
_symmetry_space_group_name_Hall '-P 1'
_symmetry_space_group_name_H-M 'P -1'
_atom_sites_solution_hydrogens geom
_atom_sites_solution_primary direct
_atom_sites_solution_secondary difmap
_audit_creation_method SHELXL-97
_cell_angle_alpha 100.272(2)
_cell_angle_beta 97.3190(10)
_cell_angle_gamma 101.461(2)
_cell_formula_units_Z 2
_cell_length_a 6.4201(10)
_cell_length_b 7.8239(12)
_cell_length_c 12.1901(15)
_cell_measurement_reflns_used 607
_cell_measurement_temperature 298(2)
_cell_measurement_theta_max 25.089
_cell_measurement_theta_min 2.897
_cell_volume 582.01(15)
_computing_cell_refinement 'SAINT (Bruker, 2007)'
_computing_data_collection 'SMART (Bruker, 2007)'
_computing_data_reduction 'SAINT (Bruker, 2007)'
_computing_molecular_graphics 'SHELXTL (Sheldrick, 2008)'
_computing_publication_material 'SHELXTL (Sheldrick, 2008)'
_computing_structure_refinement 'SHELXL97 (Sheldrick, 2008)'
_computing_structure_solution 'SHELXS97 (Sheldrick, 2008)'
_diffrn_ambient_temperature 298(2)
_diffrn_measured_fraction_theta_full 0.977
_diffrn_measured_fraction_theta_max 0.977
_diffrn_measurement_device_type 'Bruker SMART CCD area-detector'
_diffrn_measurement_method '\f and \w'
_diffrn_radiation_monochromator graphite
_diffrn_radiation_source 'fine-focus sealed tube'
_diffrn_radiation_type MoK\a
_diffrn_radiation_wavelength 0.71073
_diffrn_reflns_av_R_equivalents 0.0389
_diffrn_reflns_av_sigmaI/netI 0.0794
_diffrn_reflns_limit_h_max 7
_diffrn_reflns_limit_h_min -7
_diffrn_reflns_limit_k_max 6
_diffrn_reflns_limit_k_min -9
_diffrn_reflns_limit_l_max 14
_diffrn_reflns_limit_l_min -13
_diffrn_reflns_number 2990
_diffrn_reflns_theta_full 25.01
_diffrn_reflns_theta_max 25.01
_diffrn_reflns_theta_min 2.90
_diffrn_standards_decay_% 0
_diffrn_standards_number 0
_exptl_absorpt_coefficient_mu 0.090
_exptl_absorpt_correction_T_max 0.9928
_exptl_absorpt_correction_T_min 0.9884
_exptl_absorpt_correction_type multi-scan
_exptl_absorpt_process_details '(SADABS; Sheldrick, 1996)'
_exptl_crystal_colour red
_exptl_crystal_density_diffrn 1.314
_exptl_crystal_density_method 'not measured'
_exptl_crystal_description needle
_exptl_crystal_F_000 244
_exptl_crystal_size_max 0.13
_exptl_crystal_size_mid 0.09
_exptl_crystal_size_min 0.08
_refine_diff_density_max 0.234
_refine_diff_density_min -0.289
_refine_ls_extinction_method none
_refine_ls_goodness_of_fit_ref 1.028
_refine_ls_hydrogen_treatment constr
_refine_ls_matrix_type full
_refine_ls_number_parameters 157
_refine_ls_number_reflns 2020
_refine_ls_number_restraints 0
_refine_ls_restrained_S_all 1.028
_refine_ls_R_factor_all 0.1434
_refine_ls_R_factor_gt 0.0692
_refine_ls_shift/su_max 0.000
_refine_ls_shift/su_mean 0.000
_refine_ls_structure_factor_coef Fsqd
_refine_ls_weighting_details 'calc w=1/[\s^2^(Fo^2^)+(0.069P)^2^+] where P=(Fo^2^+2Fc^2^)/3'
_refine_ls_weighting_scheme calc
_refine_ls_wR_factor_gt 0.1503
_refine_ls_wR_factor_ref 0.1777
_reflns_number_gt 943
_reflns_number_total 2020
_reflns_threshold_expression I>2\s(I)
_cod_data_source_file su2156.cif
_cod_data_source_block I
_cod_depositor_comments
;
The following automatic conversions were performed:
'_symmetry_cell_setting' value 'Triclinic' changed to 'triclinic'
according to '/home/saulius/struct/CIF-dictionaries/cif_core.dic'
dictionary named 'cif_core.dic' version 2.4.1 from 2010-06-29.

Automatic conversion script
Id: cif_fix_enum 1527 2010-12-29 10:47:43Z saulius 

The following automatic conversions were performed:

'_symmetry_cell_setting' value 'Triclinic' changed to 'triclinic'
according to /home/saulius/struct/CIF-dictionaries/cif_core.dic
dictionary named 'cif_core.dic' version 2.4.1 from 2010-06-29.

Automatic conversion script
Id: cif_fix_values 1715 2011-07-08 13:25:40Z adriana 
;
_cod_database_code 2224458
_cod_database_fobs_code 2224458

loop_
_symmetry_equiv_pos_as_xyz
'x, y, z'
'-x, -y, -z'

loop_
_atom_site_type_symbol
_atom_site_label
_atom_site_fract_x
_atom_site_fract_y
_atom_site_fract_z
_atom_site_U_iso_or_equiv
_atom_site_adp_type
_atom_site_calc_flag
_atom_site_refinement_flags
_atom_site_occupancy
_atom_site_disorder_assembly
_atom_site_disorder_group
N N1 0.7351(5) 0.6599(4) 0.8929(3) 0.0671(10) Uani d . 1 . .
N N2 0.3808(5) 0.8488(4) 0.1943(3) 0.0604(9) Uani d . 1 . .
O O1 0.9130(4) 0.7385(4) 0.8421(2) 0.0746(9) Uani d . 1 . .
O O2 0.9643(4) 0.8104(4) 0.6764(2) 0.0797(9) Uani d . 1 . .
C C1 0.8347(6) 0.7524(5) 0.7333(4) 0.0626(11) Uani d . 1 . .
C C2 0.6035(5) 0.6855(5) 0.7140(3) 0.0492(9) Uani d . 1 . .
C C3 0.5624(5) 0.6321(4) 0.8187(3) 0.0503(9) Uani d . 1 . .
C C4 0.3517(5) 0.5490(5) 0.8451(3) 0.0634(11) Uani d . 1 . .
H H4A 0.3722 0.5237 0.9195 0.095 Uiso calc R 1 . .
H H4B 0.2895 0.4400 0.7907 0.095 Uiso calc R 1 . .
H H4C 0.2568 0.6293 0.8423 0.095 Uiso calc R 1 . .
C C5 0.4464(5) 0.6758(4) 0.6248(3) 0.0506(9) Uani d . 1 . .
H H5 0.3094 0.6266 0.6373 0.061 Uiso calc R 1 . .
C C6 0.4428(5) 0.7234(4) 0.5171(3) 0.0458(9) Uani d . 1 . .
C C7 0.2412(5) 0.6921(5) 0.4469(3) 0.0546(10) Uani d . 1 . .
H H7 0.1181 0.6420 0.4730 0.066 Uiso calc R 1 . .
C C8 0.2192(5) 0.7323(5) 0.3417(3) 0.0563(10) Uani d . 1 . .
H H8 0.0829 0.7086 0.2980 0.068 Uiso calc R 1 . .
C C9 0.4013(5) 0.8091(4) 0.2993(3) 0.0496(9) Uani d . 1 . .
C C10 0.6035(5) 0.8435(5) 0.3700(3) 0.0526(10) Uani d . 1 . .
H H10 0.7264 0.8965 0.3448 0.063 Uiso calc R 1 . .
C C11 0.6244(5) 0.8012(4) 0.4750(3) 0.0507(9) Uani d . 1 . .
H H11 0.7605 0.8244 0.5187 0.061 Uiso calc R 1 . .
C C12 0.5668(6) 0.9262(5) 0.1481(3) 0.0691(12) Uani d . 1 . .
H H12A 0.6721 1.0058 0.2079 0.104 Uiso calc R 1 . .
H H12B 0.5224 0.9911 0.0929 0.104 Uiso calc R 1 . .
H H12C 0.6287 0.8329 0.1129 0.104 Uiso calc R 1 . .
C C13 0.1725(6) 0.8003(6) 0.1198(3) 0.0751(12) Uani d . 1 . .
H H13A 0.1191 0.6734 0.1050 0.113 Uiso calc R 1 . .
H H13B 0.1886 0.8376 0.0499 0.113 Uiso calc R 1 . .
H H13C 0.0725 0.8581 0.1555 0.113 Uiso calc R 1 . .

loop_
_atom_site_aniso_label
_atom_site_aniso_U_11
_atom_site_aniso_U_22
_atom_site_aniso_U_33
_atom_site_aniso_U_12
_atom_site_aniso_U_13
_atom_site_aniso_U_23
N1 0.0601(19) 0.091(3) 0.058(2) 0.0251(18) 0.0110(18) 0.027(2)
N2 0.057(2) 0.066(2) 0.057(2) 0.0083(16) 0.0014(17) 0.0214(18)
O1 0.0534(16) 0.105(2) 0.0670(19) 0.0177(15) 0.0012(14) 0.0282(17)
O2 0.0470(15) 0.116(2) 0.075(2) 0.0066(15) 0.0082(14) 0.0298(18)
C1 0.053(2) 0.076(3) 0.058(3) 0.018(2) 0.003(2) 0.012(2)
C2 0.0429(19) 0.056(2) 0.050(2) 0.0151(16) 0.0067(17) 0.0117(19)
C3 0.051(2) 0.059(2) 0.045(2) 0.0233(18) 0.0035(18) 0.0117(19)
C4 0.067(2) 0.077(3) 0.055(3) 0.020(2) 0.013(2) 0.027(2)
C5 0.0423(18) 0.049(2) 0.063(3) 0.0112(16) 0.0113(18) 0.016(2)
C6 0.046(2) 0.046(2) 0.048(2) 0.0124(16) 0.0067(17) 0.0134(18)
C7 0.044(2) 0.061(3) 0.060(3) 0.0079(17) 0.0069(18) 0.021(2)
C8 0.046(2) 0.058(2) 0.062(3) 0.0066(18) 0.0001(18) 0.016(2)
C9 0.051(2) 0.047(2) 0.052(2) 0.0118(17) 0.0030(18) 0.0161(19)
C10 0.0437(19) 0.059(2) 0.055(2) 0.0097(17) 0.0045(18) 0.016(2)
C11 0.0435(19) 0.055(2) 0.054(2) 0.0119(17) 0.0021(17) 0.0155(19)
C12 0.075(3) 0.077(3) 0.060(3) 0.016(2) 0.015(2) 0.027(2)
C13 0.071(3) 0.096(3) 0.059(3) 0.018(2) -0.002(2) 0.029(2)

loop_
_atom_type_symbol
_atom_type_description
_atom_type_scat_dispersion_real
_atom_type_scat_dispersion_imag
_atom_type_scat_source
C C 0.0033 0.0016 'International Tables Vol C Tables 4.2.6.8 and 6.1.1.4'
H H 0.0000 0.0000 'International Tables Vol C Tables 4.2.6.8 and 6.1.1.4'
N N 0.0061 0.0033 'International Tables Vol C Tables 4.2.6.8 and 6.1.1.4'
O O 0.0106 0.0060 'International Tables Vol C Tables 4.2.6.8 and 6.1.1.4'

loop_
_geom_angle_atom_site_label_1
_geom_angle_atom_site_label_2
_geom_angle_atom_site_label_3
_geom_angle_site_symmetry_1
_geom_angle_site_symmetry_3
_geom_angle
_geom_angle_publ_flag
C3 N1 O1 . . 106.5(3) ?
C9 N2 C12 . . 121.9(3) ?
C9 N2 C13 . . 120.9(3) ?
C12 N2 C13 . . 117.0(3) ?
C1 O1 N1 . . 109.2(3) ?
O2 C1 O1 . . 118.0(3) ?
O2 C1 C2 . . 134.7(4) ?
O1 C1 C2 . . 107.3(3) ?
C5 C2 C1 . . 132.2(3) ?
C5 C2 C3 . . 124.2(3) ?
C1 C2 C3 . . 103.6(3) ?
N1 C3 C2 . . 113.3(3) ?
N1 C3 C4 . . 119.5(3) ?
C2 C3 C4 . . 127.1(3) ?
C3 C4 H4A . . 109.5 ?
C3 C4 H4B . . 109.5 ?
H4A C4 H4B . . 109.5 ?
C3 C4 H4C . . 109.5 ?
H4A C4 H4C . . 109.5 ?
H4B C4 H4C . . 109.5 ?
C2 C5 C6 . . 135.0(3) ?
C2 C5 H5 . . 112.5 ?
C6 C5 H5 . . 112.5 ?
C11 C6 C7 . . 116.8(3) ?
C11 C6 C5 . . 125.4(3) ?
C7 C6 C5 . . 117.8(3) ?
C8 C7 C6 . . 122.7(3) ?
C8 C7 H7 . . 118.7 ?
C6 C7 H7 . . 118.7 ?
C7 C8 C9 . . 120.4(3) ?
C7 C8 H8 . . 119.8 ?
C9 C8 H8 . . 119.8 ?
N2 C9 C8 . . 120.8(3) ?
N2 C9 C10 . . 122.0(3) ?
C8 C9 C10 . . 117.2(3) ?
C11 C10 C9 . . 122.0(3) ?
C11 C10 H10 . . 119.0 ?
C9 C10 H10 . . 119.0 ?
C10 C11 C6 . . 120.9(3) ?
C10 C11 H11 . . 119.5 ?
C6 C11 H11 . . 119.5 ?
N2 C12 H12A . . 109.5 ?
N2 C12 H12B . . 109.5 ?
H12A C12 H12B . . 109.5 ?
N2 C12 H12C . . 109.5 ?
H12A C12 H12C . . 109.5 ?
H12B C12 H12C . . 109.5 ?
N2 C13 H13A . . 109.5 ?
N2 C13 H13B . . 109.5 ?
H13A C13 H13B . . 109.5 ?
N2 C13 H13C . . 109.5 ?
H13A C13 H13C . . 109.5 ?
H13B C13 H13C . . 109.5 ?

loop_
_geom_bond_atom_site_label_1
_geom_bond_atom_site_label_2
_geom_bond_site_symmetry_2
_geom_bond_distance
_geom_bond_publ_flag
N1 C3 . 1.294(4) ?
N1 O1 . 1.451(3) ?
N2 C9 . 1.367(4) ?
N2 C12 . 1.455(4) ?
N2 C13 . 1.457(4) ?
O1 C1 . 1.388(4) ?
O2 C1 . 1.220(4) ?
C1 C2 . 1.446(5) ?
C2 C5 . 1.365(5) ?
C2 C3 . 1.451(4) ?
C3 C4 . 1.481(4) ?
C4 H4A . 0.9600 ?
C4 H4B . 0.9600 ?
C4 H4C . 0.9600 ?
C5 C6 . 1.426(4) ?
C5 H5 . 0.9300 ?
C6 C11 . 1.405(4) ?
C6 C7 . 1.409(5) ?
C7 C8 . 1.371(5) ?
C7 H7 . 0.9300 ?
C8 C9 . 1.407(4) ?
C8 H8 . 0.9300 ?
C9 C10 . 1.412(5) ?
C10 C11 . 1.375(4) ?
C10 H10 . 0.9300 ?
C11 H11 . 0.9300 ?
C12 H12A . 0.9600 ?
C12 H12B . 0.9600 ?
C12 H12C . 0.9600 ?
C13 H13A . 0.9600 ?
C13 H13B . 0.9600 ?
C13 H13C . 0.9600 ?

loop_
_geom_torsion_atom_site_label_1
_geom_torsion_atom_site_label_2
_geom_torsion_atom_site_label_3
_geom_torsion_atom_site_label_4
_geom_torsion_site_symmetry_1
_geom_torsion_site_symmetry_2
_geom_torsion_site_symmetry_3
_geom_torsion_site_symmetry_4
_geom_torsion
_geom_torsion_publ_flag
C3 N1 O1 C1 . . . . -0.9(4) ?
N1 O1 C1 O2 . . . . -177.5(3) ?
N1 O1 C1 C2 . . . . 1.1(4) ?
O2 C1 C2 C5 . . . . -5.2(8) ?
O1 C1 C2 C5 . . . . 176.5(4) ?
O2 C1 C2 C3 . . . . 177.5(4) ?
O1 C1 C2 C3 . . . . -0.9(4) ?
O1 N1 C3 C2 . . . . 0.4(4) ?
O1 N1 C3 C4 . . . . 178.9(3) ?
C5 C2 C3 N1 . . . . -177.3(3) ?
C1 C2 C3 N1 . . . . 0.3(4) ?
C5 C2 C3 C4 . . . . 4.2(6) ?
C1 C2 C3 C4 . . . . -178.2(3) ?
C1 C2 C5 C6 . . . . 0.8(7) ?
C3 C2 C5 C6 . . . . 177.6(3) ?
C2 C5 C6 C11 . . . . -0.4(6) ?
C2 C5 C6 C7 . . . . -179.7(4) ?
C11 C6 C7 C8 . . . . 0.8(5) ?
C5 C6 C7 C8 . . . . -179.8(3) ?
C6 C7 C8 C9 . . . . -0.4(5) ?
C12 N2 C9 C8 . . . . -179.2(3) ?
C13 N2 C9 C8 . . . . -4.7(5) ?
C12 N2 C9 C10 . . . . 1.1(5) ?
C13 N2 C9 C10 . . . . 175.6(3) ?
C7 C8 C9 N2 . . . . 179.7(3) ?
C7 C8 C9 C10 . . . . -0.6(5) ?
N2 C9 C10 C11 . . . . -179.0(3) ?
C8 C9 C10 C11 . . . . 1.3(5) ?
C9 C10 C11 C6 . . . . -0.9(5) ?
C7 C6 C11 C10 . . . . -0.1(5) ?
C5 C6 C11 C10 . . . . -179.5(3) ?

loop_
_cod_related_entry_id
_cod_related_entry_database
_cod_related_entry_code
1 ChemSpider 4448350
